data_2020900
loop_
_publ_author_name
'Schroeder, Zachary W.'
'Hiscock, L. K.'
'Dawe, Louise Nicole'

_publ_section_title
;
 Copper(II)- and gold(III)-mediated cyclization of a thiourea to a
 substituted 2-aminobenzothiazole
;
_journal_coeditor_code YF3126
_journal_issue 11
_journal_name_full 'Acta Crystallographica Section C'
_journal_page_first 905
_journal_page_last 910
_journal_paper_doi 10.1107/S205322961701381X
_journal_volume 73
_journal_year 2017
_chemical_formula_iupac 'C13 H13 N3 O S'
_chemical_formula_moiety 'C13 H13 N3 O S'
_chemical_formula_sum 'C13 H13 N3 O S'
_chemical_formula_weight 259.32
_chemical_name_systematic
;
<i>N</i>-(3-Methoxyphenyl)-<i>N</i>'-(pyridin-2-yl)thiourea
;
_space_group_crystal_system triclinic
_space_group_IT_number 2
_space_group_name_Hall '-P 1'
_space_group_name_H-M_alt 'P -1'
_symmetry_space_group_name_Hall '-P 1'
_symmetry_space_group_name_H-M 'P -1'
_atom_sites_solution_hydrogens mixed
_atom_sites_solution_primary dual
_audit_creation_method
;
<i>OLEX2</i> 1.2
(compiled 2017.03.28 svn.r3405 for OlexSys, GUI svn.r5337)
;
_cell_angle_alpha 91.249(2)
_cell_angle_beta 113.506(2)
_cell_angle_gamma 110.292(2)
_cell_formula_units_Z 2
_cell_length_a 8.4341(2)
_cell_length_b 8.6991(2)
_cell_length_c 10.1083(2)
_cell_measurement_reflns_used 11716
_cell_measurement_temperature 173(2)
_cell_measurement_theta_max 65.5700
_cell_measurement_theta_min 4.8370
_cell_volume 626.74(3)
_computing_cell_refinement
;
CrysAlis PRO (Rigaku OD, 2015)
;
_computing_data_collection
;
CrysAlis PRO (Rigaku OD, 2015)
;
_computing_data_reduction
;
CrysAlis PRO (Rigaku OD, 2015)
;
_computing_molecular_graphics
;
<i>OLEX2</i> (Dolomanov <i>et al.</i>,  2009)
;
_computing_publication_material
;
<i>OLEX2</i> (Dolomanov <i>et al.</i>,  2009)
;
_computing_structure_refinement
;
SHELXL2016 (Sheldrick, 2015b)
;
_computing_structure_solution
;
SHELXT (Sheldrick, 2015a)
;
_diffrn_ambient_temperature 173.15
_diffrn_measured_fraction_theta_full 0.984
_diffrn_measured_fraction_theta_max 0.984
_diffrn_measurement_device 'abstract diffractometer'
_diffrn_measurement_device_type 'Bruker APEXII CCD'
_diffrn_measurement_method '\w and \f scans'
_diffrn_radiation_monochromator graphite
_diffrn_radiation_type CuK\a
_diffrn_radiation_wavelength 1.54184
_diffrn_reflns_av_R_equivalents 0.0261
_diffrn_reflns_limit_h_max 9
_diffrn_reflns_limit_h_min -9
_diffrn_reflns_limit_k_max 9
_diffrn_reflns_limit_k_min -10
_diffrn_reflns_limit_l_max 11
_diffrn_reflns_limit_l_min -11
_diffrn_reflns_number 12480
_diffrn_reflns_theta_full 65.615
_diffrn_reflns_theta_max 65.615
_diffrn_reflns_theta_min 4.856
_exptl_absorpt_coefficient_mu 2.224
_exptl_absorpt_correction_T_max 1.00000
_exptl_absorpt_correction_T_min 0.66803
_exptl_absorpt_correction_type multi-scan
_exptl_absorpt_process_details
;
(CrysAlis PRO; Rigaku OD, 2015)
;
_exptl_crystal_colour colorless
_exptl_crystal_density_diffrn 1.374
_exptl_crystal_description prism
_exptl_crystal_F_000 272
_exptl_crystal_size_max 0.500
_exptl_crystal_size_mid 0.316
_exptl_crystal_size_min 0.107
_refine_diff_density_max 0.252
_refine_diff_density_min -0.257
_refine_ls_extinction_method none
_refine_ls_goodness_of_fit_ref 1.109
_refine_ls_hydrogen_treatment mixed
_refine_ls_matrix_type full
_refine_ls_number_parameters 172
_refine_ls_number_reflns 2125
_refine_ls_number_restraints 1
_refine_ls_restrained_S_all 1.108
_refine_ls_R_factor_all 0.0337
_refine_ls_R_factor_gt 0.0330
_refine_ls_shift/su_max 0.000
_refine_ls_shift/su_mean 0.000
_refine_ls_structure_factor_coef Fsqd
_refine_ls_weighting_details 'w=1/[\s^2^(Fo^2^)+(0.0415P)^2^+0.2867P] where P=(Fo^2^+2Fc^2^)/3'
_refine_ls_weighting_scheme calc
_refine_ls_wR_factor_gt 0.0835
_refine_ls_wR_factor_ref 0.0838
_reflns_number_gt 2096
_reflns_number_total 2125
_reflns_threshold_expression 'I > 2\s(I)'
_cod_data_source_file yf3126sup1.cif
_cod_data_source_block n17037
_cod_original_cell_volume 626.73(3)
_cod_database_code 2020900
_shelx_space_group_comment
;
The symmetry employed for this shelxl refinement is uniquely defined
by the following loop, which should always be used as a source of
symmetry information in preference to the above space-group names.
They are only intended as comments.
;

loop_
_space_group_symop_operation_xyz
'x, y, z'
'-x, -y, -z'

loop_
_atom_site_type_symbol
_atom_site_label
_atom_site_fract_x
_atom_site_fract_y
_atom_site_fract_z
_atom_site_U_iso_or_equiv
_atom_site_adp_type
_atom_site_calc_flag
_atom_site_occupancy
S S1 0.37970(5) 0.74874(4) 0.88794(4) 0.02876(15) Uani d 1
O O1 0.28022(18) 0.16770(13) 0.55060(13) 0.0385(3) Uani d 1
N N1 0.87028(18) 1.03625(15) 0.77940(14) 0.0266(3) Uani d 1
N N2 0.69580(18) 0.98474(15) 0.91734(14) 0.0236(3) Uani d 1
H H2 0.680(3) 1.026(2) 0.9837(19) 0.031(5) Uiso d 1
N N3 0.55882(18) 0.76960(15) 0.71919(14) 0.0244(3) Uani d 1
H H3 0.648(3) 0.821(2) 0.701(2) 0.040(5) Uiso d 1
C C1 1.0155(2) 1.1378(2) 0.75682(18) 0.0305(4) Uani d 1
H H1 1.032837 1.102259 0.675841 0.037 Uiso calc 1
C C2 1.1401(2) 1.29027(19) 0.84484(18) 0.0303(4) Uani d 1
H H2A 1.240860 1.358462 0.825316 0.036 Uiso calc 1
C C3 1.1143(2) 1.34169(19) 0.96316(18) 0.0297(4) Uani d 1
H H3A 1.197544 1.446526 1.025915 0.036 Uiso calc 1
C C4 0.9675(2) 1.23997(19) 0.98894(17) 0.0268(3) Uani d 1
H H4 0.948182 1.272457 1.069814 0.032 Uiso calc 1
C C5 0.84737(19) 1.08752(17) 0.89301(15) 0.0215(3) Uani d 1
C C6 0.5532(2) 0.83663(17) 0.83584(15) 0.0215(3) Uani d 1
C C7 0.4118(2) 0.62124(18) 0.61906(16) 0.0225(3) Uani d 1
C C8 0.4249(2) 0.46847(18) 0.64025(16) 0.0239(3) Uani d 1
H H8 0.528426 0.461636 0.721088 0.029 Uiso calc 1
C C9 0.2840(2) 0.32518(18) 0.54118(16) 0.0247(3) Uani d 1
C C10 0.1332(2) 0.33607(19) 0.42311(17) 0.0297(4) Uani d 1
H H10 0.036818 0.238022 0.355995 0.036 Uiso calc 1
C C11 0.1238(2) 0.4893(2) 0.40360(18) 0.0349(4) Uani d 1
H H11 0.020819 0.496461 0.322431 0.042 Uiso calc 1
C C12 0.2633(2) 0.6337(2) 0.50136(18) 0.0313(4) Uani d 1
H H12 0.256619 0.739342 0.487419 0.038 Uiso calc 1
C C13 0.4251(3) 0.1471(2) 0.6749(2) 0.0457(5) Uani d 1
H H13A 0.402596 0.028361 0.670313 0.069 Uiso calc 1
H H13B 0.425443 0.190958 0.765138 0.069 Uiso calc 1
H H13C 0.546803 0.207955 0.674384 0.069 Uiso calc 1

loop_
_atom_site_aniso_label
_atom_site_aniso_U_11
_atom_site_aniso_U_22
_atom_site_aniso_U_33
_atom_site_aniso_U_12
_atom_site_aniso_U_13
_atom_site_aniso_U_23
S1 0.0302(2) 0.0208(2) 0.0309(2) -0.00158(16) 0.01936(18) -0.00503(15)
O1 0.0508(7) 0.0212(6) 0.0308(6) 0.0126(5) 0.0071(5) -0.0007(5)
N1 0.0268(7) 0.0217(6) 0.0297(7) 0.0043(5) 0.0155(6) -0.0001(5)
N2 0.0258(6) 0.0191(6) 0.0226(6) 0.0028(5) 0.0126(5) -0.0036(5)
N3 0.0230(7) 0.0203(6) 0.0260(7) 0.0017(5) 0.0131(5) -0.0042(5)
C1 0.0311(8) 0.0276(8) 0.0350(9) 0.0076(7) 0.0198(7) 0.0035(7)
C2 0.0268(8) 0.0248(8) 0.0388(9) 0.0057(6) 0.0174(7) 0.0077(7)
C3 0.0252(8) 0.0206(7) 0.0316(8) 0.0014(6) 0.0076(7) -0.0001(6)
C4 0.0270(8) 0.0235(8) 0.0246(8) 0.0053(6) 0.0100(6) -0.0012(6)
C5 0.0210(7) 0.0193(7) 0.0220(7) 0.0070(6) 0.0082(6) 0.0034(6)
C6 0.0232(7) 0.0165(7) 0.0220(7) 0.0063(6) 0.0087(6) 0.0005(6)
C7 0.0224(7) 0.0202(7) 0.0232(7) 0.0035(6) 0.0127(6) -0.0041(6)
C8 0.0257(8) 0.0252(8) 0.0198(7) 0.0088(6) 0.0101(6) 0.0002(6)
C9 0.0329(8) 0.0196(7) 0.0218(7) 0.0076(6) 0.0145(6) -0.0006(6)
C10 0.0281(8) 0.0245(8) 0.0253(8) 0.0037(6) 0.0072(6) -0.0058(6)
C11 0.0292(8) 0.0332(9) 0.0304(9) 0.0116(7) 0.0024(7) -0.0021(7)
C12 0.0332(9) 0.0240(8) 0.0338(9) 0.0126(7) 0.0107(7) 0.0002(7)
C13 0.0624(12) 0.0315(9) 0.0382(10) 0.0249(9) 0.0114(9) 0.0076(8)

loop_
_atom_type_symbol
_atom_type_description
_atom_type_scat_dispersion_real
_atom_type_scat_dispersion_imag
_atom_type_scat_source
C C 0.0181 0.0091 'International Tables Vol C Tables 4.2.6.8 and 6.1.1.4'
H H 0.0000 0.0000 'International Tables Vol C Tables 4.2.6.8 and 6.1.1.4'
N N 0.0311 0.0180 'International Tables Vol C Tables 4.2.6.8 and 6.1.1.4'
O O 0.0492 0.0322 'International Tables Vol C Tables 4.2.6.8 and 6.1.1.4'
S S 0.3331 0.5567 'International Tables Vol C Tables 4.2.6.8 and 6.1.1.4'

loop_
_geom_angle_atom_site_label_1
_geom_angle_atom_site_label_2
_geom_angle_atom_site_label_3
_geom_angle
C9 O1 C13 117.87(13)
C5 N1 C1 117.73(13)
C5 N2 H2 115.5(13)
C6 N2 H2 113.8(13)
C6 N2 C5 129.96(13)
C6 N3 H3 117.5(14)
C6 N3 C7 123.30(13)
C7 N3 H3 119.1(14)
N1 C1 H1 118.3
N1 C1 C2 123.43(15)
C2 C1 H1 118.3
C1 C2 H2A 121.0
C1 C2 C3 118.07(14)
C3 C2 H2A 121.0
C2 C3 H3A 120.2
C4 C3 C2 119.63(14)
C4 C3 H3A 120.2
C3 C4 H4 120.9
C3 C4 C5 118.25(14)
C5 C4 H4 120.9
N1 C5 N2 118.64(13)
N1 C5 C4 122.89(13)
C4 C5 N2 118.47(13)
N2 C6 S1 118.69(11)
N3 C6 S1 123.46(11)
N3 C6 N2 117.86(13)
C8 C7 N3 119.07(13)
C12 C7 N3 119.58(13)
C12 C7 C8 121.32(14)
C7 C8 H8 120.5
C7 C8 C9 118.93(14)
C9 C8 H8 120.5
O1 C9 C8 124.51(14)
O1 C9 C10 115.24(13)
C10 C9 C8 120.24(14)
C9 C10 H10 120.1
C11 C10 C9 119.82(14)
C11 C10 H10 120.1
C10 C11 H11 119.6
C10 C11 C12 120.72(15)
C12 C11 H11 119.6
C7 C12 C11 118.96(15)
C7 C12 H12 120.5
C11 C12 H12 120.5
O1 C13 H13A 109.5
O1 C13 H13B 109.5
O1 C13 H13C 109.5
H13A C13 H13B 109.5
H13A C13 H13C 109.5
H13B C13 H13C 109.5

loop_
_geom_bond_atom_site_label_1
_geom_bond_atom_site_label_2
_geom_bond_distance
S1 C6 1.6910(15)
O1 C9 1.3655(19)
O1 C13 1.428(2)
N1 C1 1.347(2)
N1 C5 1.3303(19)
N2 H2 0.833(17)
N2 C5 1.4007(19)
N2 C6 1.3689(19)
N3 H3 0.828(17)
N3 C6 1.3290(19)
N3 C7 1.4352(18)
C1 H1 0.9500
C1 C2 1.375(2)
C2 H2A 0.9500
C2 C3 1.389(2)
C3 H3A 0.9500
C3 C4 1.375(2)
C4 H4 0.9500
C4 C5 1.398(2)
C7 C8 1.386(2)
C7 C12 1.381(2)
C8 H8 0.9500
C8 C9 1.392(2)
C9 C10 1.389(2)
C10 H10 0.9500
C10 C11 1.377(2)
C11 H11 0.9500
C11 C12 1.390(2)
C12 H12 0.9500
C13 H13A 0.9800
C13 H13B 0.9800
C13 H13C 0.9800

loop_
_geom_hbond_atom_site_label_D
_geom_hbond_atom_site_label_H
_geom_hbond_atom_site_label_A
_geom_hbond_site_symmetry_A
_geom_hbond_distance_DH
_geom_hbond_distance_HA
_geom_hbond_distance_DA
_geom_hbond_angle_DHA
N2 H2 S1 2_677 0.833(17) 2.619(17) 3.3882(13) 154.1(16)
N3 H3 N1 . 0.828(17) 1.990(19) 2.6624(17) 137.8(19)

loop_
_geom_torsion_atom_site_label_1
_geom_torsion_atom_site_label_2
_geom_torsion_atom_site_label_3
_geom_torsion_atom_site_label_4
_geom_torsion
O1 C9 C10 C11 -179.94(15)
N1 C1 C2 C3 0.0(2)
N3 C7 C8 C9 -178.66(13)
N3 C7 C12 C11 178.71(14)
C1 N1 C5 N2 179.20(13)
C1 N1 C5 C4 -0.5(2)
C1 C2 C3 C4 0.2(2)
C2 C3 C4 C5 -0.6(2)
C3 C4 C5 N1 0.7(2)
C3 C4 C5 N2 -178.94(13)
C5 N1 C1 C2 0.1(2)
C5 N2 C6 S1 -175.35(12)
C5 N2 C6 N3 4.6(2)
C6 N2 C5 N1 -4.2(2)
C6 N2 C5 C4 175.50(14)
C6 N3 C7 C8 -94.15(17)
C6 N3 C7 C12 87.82(19)
C7 N3 C6 S1 4.4(2)
C7 N3 C6 N2 -175.49(13)
C7 C8 C9 O1 -179.53(14)
C7 C8 C9 C10 0.1(2)
C8 C7 C12 C11 0.7(2)
C8 C9 C10 C11 0.4(2)
C9 C10 C11 C12 -0.3(3)
C10 C11 C12 C7 -0.2(3)
C12 C7 C8 C9 -0.7(2)
C13 O1 C9 C8 3.6(2)
C13 O1 C9 C10 -176.05(15)

_cod_database_fobs_code 2020900
